data_7041755
loop_
_publ_author_name
'Mede, Ralf'
'Traber, Juliane'
'Klein, Moritz'
'G\"orls, Helmar'
'Gessner, Guido'
'Hoffmann, Patrick'
'Schmitt, Michael'
'Popp, J\"urgen'
'Heinemann, Stefan H.'
'Neugebauer, Ute'
'Westerhausen, Matthias'

_publ_section_title
;
 Synthesis and solution stability of water-soluble
 \k(2)N,\kO-bis(3,5-dimethylpyrazolyl)ethanol manganese(i) tricarbonyl
 bromide (CORM-ONN1).
;
_journal_issue 5
_journal_name_full 'Dalton transactions (Cambridge, England : 2003)'
_journal_page_first 1684
_journal_page_last 1693
_journal_paper_doi 10.1039/c6dt03551e
_journal_volume 46
_journal_year 2017
_chemical_formula_moiety 'C24 H34 Mn N8 O2, C24 H36 Mn N8 O2, 2(C5 Mn O5)'
_chemical_formula_sum 'C29 H35 Mn2 N8 O7'
_chemical_formula_weight 717.53
_chemical_name_systematic
; 
 ? 
;
_space_group_IT_number 2
_symmetry_cell_setting triclinic
_symmetry_space_group_name_Hall '-P 1'
_symmetry_space_group_name_H-M 'P -1'
_atom_sites_solution_hydrogens mixed
_atom_sites_solution_primary direct
_atom_sites_solution_secondary difmap
_audit_creation_method SHELXL-97
_audit_update_record
;
2016-06-29 deposited with the CCDC.
2017-01-06 downloaded from the CCDC.
;
_cell_angle_alpha 85.371(2)
_cell_angle_beta 81.709(1)
_cell_angle_gamma 69.787(1)
_cell_formula_units_Z 4
_cell_length_a 11.6573(3)
_cell_length_b 14.7441(3)
_cell_length_c 20.6894(5)
_cell_measurement_reflns_used 38249
_cell_measurement_temperature 133(2)
_cell_measurement_theta_max 27.10
_cell_measurement_theta_min 2.32
_cell_volume 3300.32(14)
_computing_cell_refinement DENZO
_computing_data_collection COLLECT
_computing_data_reduction DENZO
_computing_molecular_graphics SHELXTL/PC
_computing_publication_material SHELXL-97
_computing_structure_refinement 'SHELXL-97 (Sheldrick, 2008)'
_computing_structure_solution 'SHELXS-97 (Sheldrick, 2008)'
_diffrn_ambient_temperature 133(2)
_diffrn_measured_fraction_theta_full 0.986
_diffrn_measured_fraction_theta_max 0.986
_diffrn_measurement_device_type KappaCCD
_diffrn_measurement_method 'phi- + omega-scan'
_diffrn_radiation_monochromator graphite
_diffrn_radiation_source 'fine-focus sealed tube'
_diffrn_radiation_type MoK\a
_diffrn_radiation_wavelength 0.71073
_diffrn_reflns_av_R_equivalents 0.0360
_diffrn_reflns_av_sigmaI/netI 0.0461
_diffrn_reflns_limit_h_max 14
_diffrn_reflns_limit_h_min -14
_diffrn_reflns_limit_k_max 15
_diffrn_reflns_limit_k_min -18
_diffrn_reflns_limit_l_max 22
_diffrn_reflns_limit_l_min -26
_diffrn_reflns_number 38249
_diffrn_reflns_theta_full 27.10
_diffrn_reflns_theta_max 27.10
_diffrn_reflns_theta_min 2.32
_exptl_absorpt_coefficient_mu 0.822
_exptl_absorpt_correction_T_max 0.7456
_exptl_absorpt_correction_T_min 0.6329
_exptl_absorpt_correction_type multi-scan
_exptl_absorpt_process_details 'SADABS, Bruker-AXS, 2002'
_exptl_crystal_colour colourless
_exptl_crystal_density_diffrn 1.444
_exptl_crystal_density_method 'not measured'
_exptl_crystal_description prism
_exptl_crystal_F_000 1484
_exptl_crystal_size_max 0.045
_exptl_crystal_size_mid 0.042
_exptl_crystal_size_min 0.038
_refine_diff_density_max 0.795
_refine_diff_density_min -1.004
_refine_diff_density_rms 0.080
_refine_ls_extinction_method none
_refine_ls_goodness_of_fit_ref 1.057
_refine_ls_hydrogen_treatment mixed
_refine_ls_matrix_type full
_refine_ls_number_parameters 853
_refine_ls_number_reflns 14363
_refine_ls_number_restraints 0
_refine_ls_restrained_S_all 1.057
_refine_ls_R_factor_all 0.0704
_refine_ls_R_factor_gt 0.0488
_refine_ls_shift/su_max 0.001
_refine_ls_shift/su_mean 0.000
_refine_ls_structure_factor_coef Fsqd
_refine_ls_weighting_details 'calc w=1/[\s^2^(Fo^2^)+(0.0522P)^2^+5.1260P] where P=(Fo^2^+2Fc^2^)/3'
_refine_ls_weighting_scheme calc
_refine_ls_wR_factor_gt 0.1183
_refine_ls_wR_factor_ref 0.1316
_reflns_number_gt 11312
_reflns_number_total 14363
_reflns_threshold_expression >2sigma(I)
_cod_data_source_file c6dt03551e2.cif
_cod_data_source_block FO5756
_cod_depositor_comments 'Adding full bibliography for 7041753--7041758.cif.'
_cod_original_cell_volume 3300.32(13)
_cod_database_code 7041755

loop_
_symmetry_equiv_pos_as_xyz
'x, y, z'
'-x, -y, -z'

loop_
_atom_site_label
_atom_site_type_symbol
_atom_site_fract_x
_atom_site_fract_y
_atom_site_fract_z
_atom_site_U_iso_or_equiv
_atom_site_adp_type
_atom_site_occupancy
_atom_site_symmetry_multiplicity
_atom_site_calc_flag
_atom_site_refinement_flags
Mn1A Mn 0.83079(3) 0.25512(3) 0.619487(19) 0.01980(10) Uani 1 1 d .
O1A O 0.68954(16) 0.25159(15) 0.69428(9) 0.0227(4) Uani 1 1 d .
O2A O 0.94379(16) 0.27204(15) 0.68405(9) 0.0242(4) Uani 1 1 d .
N1A N 0.69695(19) 0.24489(17) 0.55179(11) 0.0205(5) Uani 1 1 d .
N2A N 0.57468(19) 0.29043(17) 0.57299(11) 0.0200(5) Uani 1 1 d .
N3A N 0.7177(2) 0.41249(18) 0.60946(11) 0.0227(5) Uani 1 1 d .
N4A N 0.5935(2) 0.43282(17) 0.61002(11) 0.0213(5) Uani 1 1 d .
N5A N 0.93204(19) 0.09465(18) 0.62822(11) 0.0229(5) Uani 1 1 d .
N6A N 1.0472(2) 0.07157(18) 0.64691(11) 0.0219(5) Uani 1 1 d .
N7A N 1.0027(2) 0.24275(19) 0.54726(11) 0.0243(5) Uani 1 1 d .
N8A N 1.10903(19) 0.17588(18) 0.56539(11) 0.0226(5) Uani 1 1 d .
C1A C 0.5393(2) 0.3575(2) 0.62628(13) 0.0199(5) Uani 1 1 d .
H1AA H 0.4480 0.3900 0.6291 0.024 Uiso 1 1 calc R
C2A C 0.5003(2) 0.2640(2) 0.53959(13) 0.0222(6) Uani 1 1 d .
C3A C 0.5774(2) 0.1994(2) 0.49463(13) 0.0235(6) Uani 1 1 d .
H3AA H 0.5537 0.1677 0.4634 0.028 Uiso 1 1 calc R
C4A C 0.6984(2) 0.1894(2) 0.50393(13) 0.0222(6) Uani 1 1 d .
C5A C 0.8178(3) 0.1296(2) 0.46804(15) 0.0289(6) Uani 1 1 d .
H5AA H 0.8194 0.0629 0.4668 0.043 Uiso 1 1 calc R
H5AB H 0.8859 0.1306 0.4904 0.043 Uiso 1 1 calc R
H5AC H 0.8265 0.1561 0.4233 0.043 Uiso 1 1 calc R
C6A C 0.3628(2) 0.3020(2) 0.55500(15) 0.0283(6) Uani 1 1 d .
H6AA H 0.3259 0.2778 0.5235 0.042 Uiso 1 1 calc R
H6AB H 0.3336 0.3728 0.5523 0.042 Uiso 1 1 calc R
H6AC H 0.3391 0.2801 0.5993 0.042 Uiso 1 1 calc R
C7A C 0.5349(3) 0.5274(2) 0.59658(15) 0.0287(6) Uani 1 1 d .
C8A C 0.6239(3) 0.5707(2) 0.58850(15) 0.0309(7) Uani 1 1 d .
H8AA H 0.6118 0.6373 0.5796 0.037 Uiso 1 1 calc R
C9A C 0.7360(3) 0.4964(2) 0.59606(13) 0.0252(6) Uani 1 1 d .
C10A C 0.8631(3) 0.5027(3) 0.58922(16) 0.0322(7) Uani 1 1 d .
H10A H 0.8629 0.5540 0.6166 0.048 Uiso 1 1 calc R
H10B H 0.8882 0.5174 0.5435 0.048 Uiso 1 1 calc R
H10C H 0.9210 0.4408 0.6032 0.048 Uiso 1 1 calc R
C11A C 0.4006(3) 0.5682(3) 0.5895(2) 0.0454(9) Uani 1 1 d .
H11A H 0.3775 0.6379 0.5796 0.068 Uiso 1 1 calc R
H11B H 0.3527 0.5570 0.6305 0.068 Uiso 1 1 calc R
H11C H 0.3836 0.5366 0.5540 0.068 Uiso 1 1 calc R
C12A C 0.5656(2) 0.3063(2) 0.69228(13) 0.0221(6) Uani 1 1 d .
H12A H 0.5393 0.3553 0.7264 0.027 Uiso 1 1 calc R
H12B H 0.5158 0.2634 0.7026 0.027 Uiso 1 1 calc R
C13A C 1.1144(2) 0.1398(2) 0.63260(13) 0.0234(6) Uani 1 1 d .
H13A H 1.2028 0.1031 0.6373 0.028 Uiso 1 1 calc R
C14A C 1.0817(3) -0.0142(2) 0.67966(14) 0.0254(6) Uani 1 1 d .
C15A C 0.9862(3) -0.0505(2) 0.68188(14) 0.0261(6) Uani 1 1 d .
H15A H 0.9828 -0.1103 0.7013 0.031 Uiso 1 1 calc R
C16A C 0.8960(2) 0.0194(2) 0.64949(13) 0.0222(6) Uani 1 1 d .
C17A C 0.7728(3) 0.0178(2) 0.63818(16) 0.0293(6) Uani 1 1 d .
H17A H 0.7663 -0.0456 0.6520 0.044 Uiso 1 1 calc R
H17B H 0.7637 0.0298 0.5916 0.044 Uiso 1 1 calc R
H17C H 0.7077 0.0681 0.6635 0.044 Uiso 1 1 calc R
C18A C 1.2014(3) -0.0538(3) 0.70690(19) 0.0403(8) Uani 1 1 d .
H18A H 1.2032 -0.1112 0.7347 0.061 Uiso 1 1 calc R
H18B H 1.2109 -0.0048 0.7329 0.061 Uiso 1 1 calc R
H18C H 1.2690 -0.0715 0.6710 0.061 Uiso 1 1 calc R
C19A C 1.1999(3) 0.1531(2) 0.51348(15) 0.0265(6) Uani 1 1 d .
C20A C 1.1508(3) 0.2080(2) 0.46123(15) 0.0298(7) Uani 1 1 d .
H20A H 1.1914 0.2090 0.4180 0.036 Uiso 1 1 calc R
C21A C 1.0287(3) 0.2627(2) 0.48388(14) 0.0270(6) Uani 1 1 d .
C22A C 0.9320(3) 0.3334(3) 0.44752(15) 0.0343(7) Uani 1 1 d .
H22A H 0.9326 0.3071 0.4054 0.051 Uiso 1 1 calc R
H22B H 0.9489 0.3944 0.4401 0.051 Uiso 1 1 calc R
H22C H 0.8510 0.3453 0.4732 0.051 Uiso 1 1 calc R
C23A C 1.3247(3) 0.0811(2) 0.51864(17) 0.0340(7) Uani 1 1 d .
H23A H 1.3614 0.0996 0.5529 0.051 Uiso 1 1 calc R
H23B H 1.3768 0.0793 0.4768 0.051 Uiso 1 1 calc R
H23C H 1.3180 0.0171 0.5296 0.051 Uiso 1 1 calc R
C24A C 1.0700(2) 0.2213(2) 0.68135(14) 0.0247(6) Uani 1 1 d .
H24A H 1.0888 0.1936 0.7254 0.030 Uiso 1 1 calc R
H24B H 1.1156 0.2669 0.6688 0.030 Uiso 1 1 calc R
Mn1B Mn 0.77842(4) 0.30169(3) 0.86402(2) 0.02042(10) Uani 1 1 d .
O1B O 0.85405(18) 0.36352(15) 0.78132(10) 0.0241(4) Uani 1 1 d .
O2B O 0.73510(17) 0.20827(14) 0.80617(9) 0.0223(4) Uani 1 1 d .
N1B N 0.6004(2) 0.42463(18) 0.85138(12) 0.0249(5) Uani 1 1 d .
N2B N 0.6153(2) 0.50798(18) 0.82457(12) 0.0252(5) Uani 1 1 d .
N3B N 0.8111(2) 0.41892(18) 0.91516(11) 0.0249(5) Uani 1 1 d .
N4B N 0.7729(2) 0.50953(18) 0.88597(11) 0.0237(5) Uani 1 1 d .
N5B N 0.7165(2) 0.20981(18) 0.94639(11) 0.0248(5) Uani 1 1 d .
N6B N 0.7433(2) 0.11523(18) 0.93256(11) 0.0227(5) Uani 1 1 d .
N7B N 0.9583(2) 0.17915(18) 0.86726(12) 0.0238(5) Uani 1 1 d .
N8B N 0.9492(2) 0.08999(17) 0.88322(11) 0.0221(5) Uani 1 1 d .
C1B C 0.7337(2) 0.5232(2) 0.82146(14) 0.0246(6) Uani 1 1 d .
H1BA H 0.7193 0.5925 0.8079 0.030 Uiso 1 1 calc R
C2B C 0.5122(3) 0.5676(2) 0.80005(15) 0.0315(7) Uani 1 1 d .
C3B C 0.4272(3) 0.5213(2) 0.81309(15) 0.0322(7) Uani 1 1 d .
H3BA H 0.3451 0.5445 0.8025 0.039 Uiso 1 1 calc R
C4B C 0.4847(3) 0.4333(2) 0.84495(14) 0.0280(6) Uani 1 1 d .
C5B C 0.4346(3) 0.3543(3) 0.86878(16) 0.0364(8) Uani 1 1 d .
H5BA H 0.3745 0.3528 0.8407 0.055 Uiso 1 1 calc R
H5BB H 0.3943 0.3662 0.9138 0.055 Uiso 1 1 calc R
H5BC H 0.5021 0.2921 0.8675 0.055 Uiso 1 1 calc R
C6B C 0.5080(3) 0.6609(3) 0.7647(2) 0.0440(9) Uani 1 1 d .
H6BA H 0.4262 0.6929 0.7508 0.066 Uiso 1 1 calc R
H6BB H 0.5704 0.6481 0.7263 0.066 Uiso 1 1 calc R
H6BC H 0.5245 0.7028 0.7939 0.066 Uiso 1 1 calc R
C7B C 0.7777(3) 0.5775(2) 0.92511(15) 0.0285(6) Uani 1 1 d .
C8B C 0.8222(3) 0.5294(3) 0.98044(15) 0.0322(7) Uani 1 1 d .
H8BA H 0.8368 0.5570 1.0171 0.039 Uiso 1 1 calc R
C9B C 0.8420(3) 0.4316(2) 0.97252(14) 0.0297(7) Uani 1 1 d .
C10B C 0.8895(3) 0.3474(3) 1.01833(16) 0.0397(8) Uani 1 1 d .
H10D H 0.9716 0.3429 1.0274 0.060 Uiso 1 1 calc R
H10E H 0.8947 0.2878 0.9984 0.060 Uiso 1 1 calc R
H10F H 0.8335 0.3562 1.0593 0.060 Uiso 1 1 calc R
C11B C 0.7403(3) 0.6827(2) 0.90481(17) 0.0391(8) Uani 1 1 d .
H11D H 0.6551 0.7053 0.8948 0.059 Uiso 1 1 calc R
H11E H 0.7949 0.6915 0.8659 0.059 Uiso 1 1 calc R
H11F H 0.7466 0.7200 0.9405 0.059 Uiso 1 1 calc R
C12B C 0.8309(3) 0.4623(2) 0.76993(13) 0.0241(6) Uani 1 1 d .
H12C H 0.8028 0.4812 0.7263 0.029 Uiso 1 1 calc R
H12D H 0.9085 0.4759 0.7695 0.029 Uiso 1 1 calc R
C13B C 0.8355(2) 0.0724(2) 0.87790(14) 0.0230(6) Uani 1 1 d .
H13B H 0.8537 0.0009 0.8817 0.028 Uiso 1 1 calc R
C14B C 0.6715(3) 0.0732(2) 0.97281(14) 0.0272(6) Uani 1 1 d .
C15B C 0.5966(3) 0.1437(3) 1.01457(14) 0.0310(7) Uani 1 1 d .
H15B H 0.5360 0.1372 1.0488 0.037 Uiso 1 1 calc R
C16B C 0.6271(3) 0.2269(2) 0.99681(14) 0.0286(7) Uani 1 1 d .
C17B C 0.5766(3) 0.3247(3) 1.02592(16) 0.0370(8) Uani 1 1 d .
H17D H 0.4877 0.3518 1.0237 0.056 Uiso 1 1 calc R
H17E H 0.6170 0.3675 1.0015 0.056 Uiso 1 1 calc R
H17F H 0.5919 0.3189 1.0717 0.056 Uiso 1 1 calc R
C18B C 0.6807(3) -0.0293(2) 0.96698(16) 0.0330(7) Uani 1 1 d .
H18D H 0.6259 -0.0466 1.0025 0.050 Uiso 1 1 calc R
H18E H 0.7658 -0.0717 0.9697 0.050 Uiso 1 1 calc R
H18F H 0.6564 -0.0369 0.9249 0.050 Uiso 1 1 calc R
C19B C 1.0559(2) 0.0264(2) 0.90226(14) 0.0259(6) Uani 1 1 d .
C20B C 1.1367(3) 0.0768(2) 0.89713(15) 0.0287(6) Uani 1 1 d .
H20B H 1.2196 0.0524 0.9064 0.034 Uiso 1 1 calc R
C21B C 1.0732(2) 0.1712(2) 0.87552(14) 0.0253(6) Uani 1 1 d .
C22B C 1.1177(3) 0.2550(2) 0.86216(18) 0.0343(7) Uani 1 1 d .
H22D H 1.1422 0.2702 0.9022 0.051 Uiso 1 1 calc R
H22E H 1.0515 0.3112 0.8474 0.051 Uiso 1 1 calc R
H22F H 1.1886 0.2387 0.8281 0.051 Uiso 1 1 calc R
C23B C 1.0714(3) -0.0749(2) 0.92461(17) 0.0343(7) Uani 1 1 d .
H23D H 1.1489 -0.1033 0.9436 0.051 Uiso 1 1 calc R
H23E H 1.0729 -0.1125 0.8874 0.051 Uiso 1 1 calc R
H23F H 1.0024 -0.0757 0.9577 0.051 Uiso 1 1 calc R
C24B C 0.7868(3) 0.1076(2) 0.81229(14) 0.0250(6) Uani 1 1 d .
H24C H 0.8553 0.0845 0.7767 0.030 Uiso 1 1 calc R
H24D H 0.7237 0.0787 0.8070 0.030 Uiso 1 1 calc R
Mn2A Mn 0.05849(4) 0.62961(3) 0.75713(2) 0.02523(11) Uani 1 1 d .
O3A O 0.2337(2) 0.7236(2) 0.69266(14) 0.0497(7) Uani 1 1 d .
O4A O -0.1831(2) 0.69094(18) 0.70709(12) 0.0392(6) Uani 1 1 d .
O5A O 0.1049(2) 0.48314(18) 0.86598(12) 0.0424(6) Uani 1 1 d .
O6A O 0.1642(3) 0.46572(19) 0.66687(13) 0.0510(7) Uani 1 1 d .
O7A O -0.0264(2) 0.7811(2) 0.85680(14) 0.0524(7) Uani 1 1 d .
C25A C 0.1655(3) 0.6861(3) 0.71825(17) 0.0352(7) Uani 1 1 d .
C26A C -0.0887(3) 0.6682(2) 0.72695(14) 0.0282(6) Uani 1 1 d .
C27A C 0.0864(3) 0.5407(2) 0.82407(15) 0.0304(7) Uani 1 1 d .
C28A C 0.1223(3) 0.5303(2) 0.70130(16) 0.0329(7) Uani 1 1 d .
C29A C 0.0055(3) 0.7230(3) 0.81768(17) 0.0360(7) Uani 1 1 d .
Mn2B Mn -0.50228(4) 0.96368(4) 0.77082(2) 0.03012(12) Uani 1 1 d .
O3B O -0.6041(2) 1.12567(16) 0.68464(11) 0.0302(5) Uani 1 1 d .
O4B O -0.6635(2) 0.85931(18) 0.83930(11) 0.0387(5) Uani 1 1 d .
O5B O -0.2403(2) 0.88696(19) 0.79315(14) 0.0477(6) Uani 1 1 d .
O6B O -0.4470(3) 0.8455(2) 0.65273(13) 0.0538(7) Uani 1 1 d .
O7B O -0.5593(2) 1.1035(2) 0.87687(13) 0.0463(6) Uani 1 1 d .
C25B C -0.5680(3) 1.0682(3) 0.71618(19) 0.0464(10) Uani 1 1 d .
C26B C -0.6005(3) 0.9008(2) 0.81306(15) 0.0313(7) Uani 1 1 d .
C27B C -0.3423(3) 0.9156(2) 0.78480(16) 0.0337(7) Uani 1 1 d .
C28B C -0.4667(3) 0.8889(3) 0.69889(17) 0.0386(8) Uani 1 1 d .
C29B C -0.5387(3) 1.0485(2) 0.83656(16) 0.0327(7) Uani 1 1 d .
H2OB H 0.711(4) 0.226(3) 0.758(2) 0.064(13) Uiso 1 1 d .
H1OB H 0.889(4) 0.325(3) 0.742(2) 0.062(13) Uiso 1 1 d .

loop_
_atom_site_aniso_label
_atom_site_aniso_U_11
_atom_site_aniso_U_22
_atom_site_aniso_U_33
_atom_site_aniso_U_23
_atom_site_aniso_U_13
_atom_site_aniso_U_12
Mn1A 0.01585(19) 0.0231(2) 0.0201(2) -0.00192(16) -0.00096(14) -0.00641(16)
O1A 0.0179(9) 0.0295(11) 0.0189(9) 0.0002(8) -0.0010(7) -0.0065(8)
O2A 0.0179(9) 0.0284(12) 0.0249(10) -0.0095(8) -0.0023(7) -0.0044(8)
N1A 0.0144(10) 0.0231(13) 0.0220(11) -0.0038(9) 0.0001(8) -0.0039(9)
N2A 0.0151(10) 0.0225(13) 0.0214(11) -0.0033(9) -0.0018(8) -0.0045(9)
N3A 0.0194(11) 0.0252(13) 0.0253(12) -0.0010(10) -0.0030(9) -0.0098(9)
N4A 0.0192(11) 0.0215(13) 0.0230(12) -0.0020(9) -0.0011(8) -0.0068(9)
N5A 0.0158(10) 0.0263(14) 0.0270(12) -0.0031(10) -0.0027(9) -0.0070(9)
N6A 0.0175(10) 0.0240(13) 0.0246(12) -0.0035(9) -0.0028(8) -0.0069(9)
N7A 0.0180(11) 0.0334(15) 0.0223(12) -0.0015(10) -0.0014(9) -0.0098(10)
N8A 0.0162(10) 0.0267(14) 0.0249(12) -0.0057(10) 0.0006(9) -0.0074(9)
C1A 0.0170(12) 0.0210(15) 0.0219(13) -0.0042(11) 0.0004(9) -0.0072(10)
C2A 0.0210(13) 0.0217(15) 0.0252(14) 0.0024(11) -0.0053(10) -0.0088(11)
C3A 0.0247(13) 0.0250(16) 0.0232(14) -0.0018(11) -0.0046(10) -0.0107(11)
C4A 0.0226(13) 0.0220(15) 0.0221(13) -0.0020(11) -0.0013(10) -0.0080(11)
C5A 0.0270(14) 0.0307(17) 0.0297(15) -0.0104(12) 0.0032(11) -0.0113(12)
C6A 0.0192(13) 0.0326(17) 0.0342(16) -0.0007(13) -0.0046(11) -0.0098(12)
C7A 0.0277(14) 0.0236(16) 0.0295(15) 0.0004(12) 0.0017(11) -0.0042(12)
C8A 0.0346(16) 0.0222(16) 0.0333(16) 0.0012(12) 0.0021(12) -0.0093(13)
C9A 0.0313(14) 0.0287(17) 0.0193(13) -0.0035(11) 0.0014(11) -0.0160(12)
C10A 0.0350(16) 0.0349(19) 0.0347(17) -0.0041(14) 0.0003(13) -0.0231(14)
C11A 0.0261(16) 0.0296(19) 0.071(3) 0.0100(17) 0.0000(16) -0.0028(14)
C12A 0.0170(12) 0.0277(16) 0.0199(13) -0.0021(11) 0.0010(10) -0.0063(11)
C13A 0.0173(12) 0.0278(16) 0.0254(14) -0.0058(11) -0.0023(10) -0.0071(11)
C14A 0.0249(14) 0.0229(16) 0.0266(14) -0.0025(11) -0.0060(11) -0.0044(11)
C15A 0.0268(14) 0.0233(16) 0.0256(14) -0.0026(11) -0.0014(11) -0.0057(12)
C16A 0.0213(13) 0.0217(15) 0.0231(14) -0.0058(11) 0.0017(10) -0.0072(11)
C17A 0.0254(14) 0.0275(17) 0.0371(17) -0.0009(13) -0.0018(12) -0.0125(12)
C18A 0.0370(18) 0.0310(19) 0.055(2) 0.0049(16) -0.0230(16) -0.0085(14)
C19A 0.0222(13) 0.0278(17) 0.0328(16) -0.0115(12) 0.0069(11) -0.0146(12)
C20A 0.0303(15) 0.0364(19) 0.0277(15) -0.0096(13) 0.0072(12) -0.0201(13)
C21A 0.0282(14) 0.0353(18) 0.0238(14) -0.0023(12) -0.0019(11) -0.0191(13)
C22A 0.0349(16) 0.049(2) 0.0244(15) 0.0039(14) -0.0032(12) -0.0225(15)
C23A 0.0217(14) 0.0322(18) 0.0471(19) -0.0136(14) 0.0084(13) -0.0102(13)
C24A 0.0178(12) 0.0308(17) 0.0258(14) -0.0062(12) -0.0032(10) -0.0074(11)
Mn1B 0.01950(19) 0.0206(2) 0.0205(2) -0.00066(16) -0.00170(15) -0.00620(16)
O1B 0.0289(10) 0.0197(11) 0.0221(10) -0.0033(8) 0.0041(8) -0.0084(8)
O2B 0.0256(9) 0.0215(11) 0.0198(10) 0.0012(8) -0.0045(7) -0.0076(8)
N1B 0.0200(11) 0.0273(14) 0.0252(12) -0.0013(10) -0.0003(9) -0.0061(10)
N2B 0.0203(11) 0.0226(13) 0.0296(13) -0.0019(10) -0.0037(9) -0.0028(9)
N3B 0.0260(12) 0.0247(14) 0.0233(12) -0.0006(10) -0.0058(9) -0.0068(10)
N4B 0.0249(11) 0.0220(13) 0.0239(12) -0.0034(9) -0.0019(9) -0.0073(10)
N5B 0.0245(11) 0.0289(14) 0.0203(12) 0.0000(10) -0.0004(9) -0.0093(10)
N6B 0.0208(11) 0.0261(14) 0.0214(11) 0.0024(9) -0.0022(9) -0.0090(10)
N7B 0.0221(11) 0.0204(13) 0.0299(13) 0.0024(10) -0.0043(9) -0.0087(9)
N8B 0.0186(11) 0.0204(13) 0.0271(12) 0.0014(9) -0.0029(9) -0.0068(9)
C1B 0.0245(13) 0.0240(16) 0.0255(14) -0.0025(11) -0.0022(11) -0.0084(11)
C2B 0.0276(15) 0.0271(17) 0.0327(16) -0.0054(13) -0.0090(12) 0.0030(12)
C3B 0.0229(14) 0.0359(19) 0.0338(16) -0.0074(13) -0.0069(12) -0.0023(13)
C4B 0.0213(13) 0.0366(18) 0.0240(14) -0.0074(12) 0.0002(11) -0.0069(12)
C5B 0.0226(14) 0.051(2) 0.0363(18) 0.0022(15) 0.0005(12) -0.0162(14)
C6B 0.045(2) 0.0269(19) 0.056(2) 0.0036(16) -0.0190(17) -0.0026(15)
C7B 0.0257(14) 0.0314(17) 0.0296(15) -0.0117(13) 0.0058(11) -0.0125(12)
C8B 0.0332(16) 0.041(2) 0.0282(16) -0.0115(13) -0.0004(12) -0.0187(14)
C9B 0.0290(15) 0.0383(19) 0.0231(14) -0.0032(13) -0.0041(11) -0.0124(13)
C10B 0.0447(19) 0.046(2) 0.0293(17) 0.0020(15) -0.0145(14) -0.0135(16)
C11B 0.0454(19) 0.0298(19) 0.0424(19) -0.0126(15) 0.0059(15) -0.0151(15)
C12B 0.0293(14) 0.0233(16) 0.0203(13) -0.0015(11) 0.0012(11) -0.0110(12)
C13B 0.0199(12) 0.0225(15) 0.0266(14) 0.0013(11) -0.0011(10) -0.0086(11)
C14B 0.0219(13) 0.0378(18) 0.0246(14) 0.0085(12) -0.0072(11) -0.0140(12)
C15B 0.0242(14) 0.046(2) 0.0226(14) 0.0057(13) -0.0013(11) -0.0139(13)
C16B 0.0242(14) 0.0424(19) 0.0190(13) 0.0003(12) -0.0036(10) -0.0108(13)
C17B 0.0346(17) 0.045(2) 0.0291(16) -0.0086(14) 0.0069(13) -0.0127(15)
C18B 0.0318(15) 0.0359(19) 0.0343(17) 0.0076(14) -0.0049(12) -0.0168(14)
C19B 0.0212(13) 0.0253(16) 0.0293(15) 0.0003(12) -0.0021(11) -0.0060(11)
C20B 0.0196(13) 0.0319(17) 0.0333(16) -0.0014(13) -0.0033(11) -0.0070(12)
C21B 0.0195(13) 0.0251(16) 0.0312(15) -0.0020(12) -0.0011(11) -0.0081(11)
C22B 0.0261(15) 0.0287(18) 0.052(2) -0.0011(15) -0.0060(13) -0.0139(13)
C23B 0.0246(14) 0.0265(17) 0.050(2) 0.0063(14) -0.0073(13) -0.0068(12)
C24B 0.0257(14) 0.0252(16) 0.0243(14) -0.0008(11) -0.0034(11) -0.0089(12)
Mn2A 0.0227(2) 0.0253(3) 0.0285(2) -0.00110(18) -0.00488(17) -0.00842(18)
O3A 0.0431(14) 0.0424(16) 0.0688(18) -0.0018(13) 0.0036(12) -0.0251(12)
O4A 0.0300(12) 0.0441(15) 0.0448(14) -0.0038(11) -0.0140(10) -0.0100(10)
O5A 0.0564(15) 0.0380(15) 0.0341(13) 0.0025(11) -0.0115(11) -0.0161(12)
O6A 0.0625(17) 0.0386(16) 0.0465(15) -0.0138(12) 0.0117(13) -0.0146(13)
O7A 0.0513(15) 0.0470(17) 0.0597(17) -0.0225(14) -0.0204(13) -0.0076(13)
C25A 0.0311(16) 0.0316(19) 0.0447(19) -0.0025(14) -0.0060(14) -0.0122(14)
C26A 0.0345(16) 0.0253(17) 0.0269(15) -0.0032(12) -0.0021(12) -0.0128(13)
C27A 0.0301(15) 0.0325(18) 0.0311(16) -0.0042(13) -0.0064(12) -0.0119(13)
C28A 0.0334(16) 0.0324(19) 0.0327(17) 0.0015(14) 0.0007(13) -0.0135(14)
C29A 0.0341(16) 0.0343(19) 0.0428(19) -0.0008(15) -0.0174(14) -0.0109(14)
Mn2B 0.0251(2) 0.0354(3) 0.0301(3) 0.0013(2) -0.00364(18) -0.0111(2)
O3B 0.0366(12) 0.0229(12) 0.0373(12) 0.0116(10) -0.0137(10) -0.0172(9)
O4B 0.0401(13) 0.0412(15) 0.0354(13) -0.0010(10) 0.0015(10) -0.0172(11)
O5B 0.0297(12) 0.0447(16) 0.0662(18) -0.0062(13) -0.0139(11) -0.0054(11)
O6B 0.0530(16) 0.074(2) 0.0358(14) -0.0199(14) 0.0016(11) -0.0213(14)
O7B 0.0400(13) 0.0484(17) 0.0489(15) -0.0123(13) -0.0044(11) -0.0109(12)
C25B 0.0356(18) 0.072(3) 0.044(2) -0.015(2) 0.0000(16) -0.033(2)
C26B 0.0311(15) 0.0331(18) 0.0274(15) -0.0030(13) -0.0043(12) -0.0070(13)
C27B 0.0311(16) 0.0329(19) 0.0374(18) -0.0067(14) -0.0042(13) -0.0100(13)
C28B 0.0317(16) 0.050(2) 0.0347(18) 0.0031(16) -0.0035(13) -0.0158(15)
C29B 0.0306(15) 0.0327(19) 0.0371(18) 0.0021(14) -0.0071(13) -0.0130(13)

loop_
_atom_type_symbol
_atom_type_description
_atom_type_scat_dispersion_real
_atom_type_scat_dispersion_imag
_atom_type_scat_source
C C 0.0033 0.0016 'International Tables Vol C Tables 4.2.6.8 and 6.1.1.4'
H H 0.0000 0.0000 'International Tables Vol C Tables 4.2.6.8 and 6.1.1.4'
N N 0.0061 0.0033 'International Tables Vol C Tables 4.2.6.8 and 6.1.1.4'
O O 0.0106 0.0060 'International Tables Vol C Tables 4.2.6.8 and 6.1.1.4'
Mn Mn 0.3368 0.7283 'International Tables Vol C Tables 4.2.6.8 and 6.1.1.4'

loop_
_geom_angle_atom_site_label_1
_geom_angle_atom_site_label_2
_geom_angle_atom_site_label_3
_geom_angle
O2A Mn1A O1A 93.63(7)
O2A Mn1A N3A 96.60(8)
O1A Mn1A N3A 84.19(8)
O2A Mn1A N5A 87.07(8)
O1A Mn1A N5A 93.53(8)
N3A Mn1A N5A 175.78(8)
O2A Mn1A N7A 81.07(8)
O1A Mn1A N7A 171.78(8)
N3A Mn1A N7A 102.59(9)
N5A Mn1A N7A 79.99(9)
O2A Mn1A N1A 176.30(8)
O1A Mn1A N1A 84.10(7)
N3A Mn1A N1A 80.29(8)
N5A Mn1A N1A 95.97(8)
N7A Mn1A N1A 101.50(8)
C12A O1A Mn1A 123.72(16)
C12A O1A H2OB 110.0(18)
Mn1A O1A H2OB 122.1(18)
C24A O2A Mn1A 124.53(16)
C24A O2A H1OB 114.8(17)
Mn1A O2A H1OB 119.6(17)
C4A N1A N2A 105.2(2)
C4A N1A Mn1A 137.60(18)
N2A N1A Mn1A 115.02(16)
C2A N2A N1A 112.1(2)
C2A N2A C1A 128.1(2)
N1A N2A C1A 119.8(2)
C9A N3A N4A 105.4(2)
C9A N3A Mn1A 138.30(19)
N4A N3A Mn1A 115.82(17)
C7A N4A N3A 111.8(2)
C7A N4A C1A 127.7(2)
N3A N4A C1A 120.5(2)
C16A N5A N6A 104.7(2)
C16A N5A Mn1A 133.11(18)
N6A N5A Mn1A 113.74(17)
C14A N6A N5A 112.1(2)
C14A N6A C13A 128.2(2)
N5A N6A C13A 119.7(2)
C21A N7A N8A 105.5(2)
C21A N7A Mn1A 137.21(19)
N8A N7A Mn1A 114.49(17)
C19A N8A N7A 111.2(2)
C19A N8A C13A 128.6(2)
N7A N8A C13A 120.2(2)
N4A C1A N2A 109.8(2)
N4A C1A C12A 114.0(2)
N2A C1A C12A 112.6(2)
N4A C1A H1AA 106.7
N2A C1A H1AA 106.7
C12A C1A H1AA 106.7
N2A C2A C3A 105.8(2)
N2A C2A C6A 122.1(3)
C3A C2A C6A 132.0(3)
C2A C3A C4A 106.6(2)
C2A C3A H3AA 126.7
C4A C3A H3AA 126.7
N1A C4A C3A 110.3(2)
N1A C4A C5A 120.3(2)
C3A C4A C5A 129.4(3)
C4A C5A H5AA 109.5
C4A C5A H5AB 109.5
H5AA C5A H5AB 109.5
C4A C5A H5AC 109.5
H5AA C5A H5AC 109.5
H5AB C5A H5AC 109.5
C2A C6A H6AA 109.5
C2A C6A H6AB 109.5
H6AA C6A H6AB 109.5
C2A C6A H6AC 109.5
H6AA C6A H6AC 109.5
H6AB C6A H6AC 109.5
N4A C7A C8A 106.2(3)
N4A C7A C11A 123.0(3)
C8A C7A C11A 130.7(3)
C7A C8A C9A 106.2(3)
C7A C8A H8AA 126.9
C9A C8A H8AA 126.9
N3A C9A C8A 110.4(3)
N3A C9A C10A 121.1(3)
C8A C9A C10A 128.6(3)
C9A C10A H10A 109.5
C9A C10A H10B 109.5
H10A C10A H10B 109.5
C9A C10A H10C 109.5
H10A C10A H10C 109.5
H10B C10A H10C 109.5
C7A C11A H11A 109.5
C7A C11A H11B 109.5
H11A C11A H11B 109.5
C7A C11A H11C 109.5
H11A C11A H11C 109.5
H11B C11A H11C 109.5
O1A C12A C1A 113.3(2)
O1A C12A H12A 108.9
C1A C12A H12A 108.9
O1A C12A H12B 108.9
C1A C12A H12B 108.9
H12A C12A H12B 107.7
N8A C13A N6A 110.4(2)
N8A C13A C24A 112.5(2)
N6A C13A C24A 112.0(2)
N8A C13A H13A 107.2
N6A C13A H13A 107.2
C24A C13A H13A 107.2
N6A C14A C15A 106.6(2)
N6A C14A C18A 122.3(3)
C15A C14A C18A 131.1(3)
C14A C15A C16A 105.6(3)
C14A C15A H15A 127.2
C16A C15A H15A 127.2
N5A C16A C15A 111.0(2)
N5A C16A C17A 120.8(3)
C15A C16A C17A 128.2(3)
C16A C17A H17A 109.5
C16A C17A H17B 109.5
H17A C17A H17B 109.5
C16A C17A H17C 109.5
H17A C17A H17C 109.5
H17B C17A H17C 109.5
C14A C18A H18A 109.5
C14A C18A H18B 109.5
H18A C18A H18B 109.5
C14A C18A H18C 109.5
H18A C18A H18C 109.5
H18B C18A H18C 109.5
C20A C19A N8A 106.4(3)
C20A C19A C23A 130.7(3)
N8A C19A C23A 122.9(3)
C19A C20A C21A 106.6(3)
C19A C20A H20A 126.7
C21A C20A H20A 126.7
N7A C21A C20A 110.4(3)
N7A C21A C22A 120.1(3)
C20A C21A C22A 129.5(3)
C21A C22A H22A 109.5
C21A C22A H22B 109.5
H22A C22A H22B 109.5
C21A C22A H22C 109.5
H22A C22A H22C 109.5
H22B C22A H22C 109.5
C19A C23A H23A 109.5
C19A C23A H23B 109.5
H23A C23A H23B 109.5
C19A C23A H23C 109.5
H23A C23A H23C 109.5
H23B C23A H23C 109.5
O2A C24A C13A 112.5(2)
O2A C24A H24A 109.1
C13A C24A H24A 109.1
O2A C24A H24B 109.1
C13A C24A H24B 109.1
H24A C24A H24B 107.8
O1B Mn1B O2B 92.02(8)
O1B Mn1B N7B 90.70(8)
O2B Mn1B N7B 84.39(8)
O1B Mn1B N3B 82.40(9)
O2B Mn1B N3B 171.50(8)
N7B Mn1B N3B 102.01(9)
O1B Mn1B N1B 85.44(8)
O2B Mn1B N1B 92.78(8)
N7B Mn1B N1B 175.13(9)
N3B Mn1B N1B 80.43(9)
O1B Mn1B N5B 170.21(9)
O2B Mn1B N5B 81.55(8)
N7B Mn1B N5B 81.38(9)
N3B Mn1B N5B 104.78(9)
N1B Mn1B N5B 102.16(9)
C12B O1B Mn1B 124.83(16)
C12B O1B H1OB 114(3)
Mn1B O1B H1OB 119(3)
C24B O2B Mn1B 122.08(16)
C24B O2B H2OB 108(2)
Mn1B O2B H2OB 124(2)
C4B N1B N2B 105.4(2)
C4B N1B Mn1B 136.5(2)
N2B N1B Mn1B 114.74(16)
C2B N2B N1B 111.8(2)
C2B N2B C1B 127.3(3)
N1B N2B C1B 120.8(2)
C9B N3B N4B 105.1(2)
C9B N3B Mn1B 138.5(2)
N4B N3B Mn1B 115.54(16)
C7B N4B N3B 111.3(2)
C7B N4B C1B 128.2(3)
N3B N4B C1B 120.5(2)
C16B N5B N6B 105.3(2)
C16B N5B Mn1B 135.3(2)
N6B N5B Mn1B 115.16(16)
C14B N6B N5B 111.9(2)
C14B N6B C13B 127.9(3)
N5B N6B C13B 120.1(2)
C21B N7B N8B 105.7(2)
C21B N7B Mn1B 135.5(2)
N8B N7B Mn1B 115.67(16)
C19B N8B N7B 111.6(2)
C19B N8B C13B 128.2(2)
N7B N8B C13B 120.2(2)
N4B C1B N2B 110.0(2)
N4B C1B C12B 113.3(2)
N2B C1B C12B 112.4(2)
N4B C1B H1BA 106.9
N2B C1B H1BA 106.9
C12B C1B H1BA 106.9
N2B C2B C3B 105.9(3)
N2B C2B C6B 122.0(3)
C3B C2B C6B 132.1(3)
C2B C3B C4B 106.7(3)
C2B C3B H3BA 126.6
C4B C3B H3BA 126.6
N1B C4B C3B 110.2(3)
N1B C4B C5B 120.8(3)
C3B C4B C5B 129.0(3)
C4B C5B H5BA 109.5
C4B C5B H5BB 109.5
H5BA C5B H5BB 109.5
C4B C5B H5BC 109.5
H5BA C5B H5BC 109.5
H5BB C5B H5BC 109.5
C2B C6B H6BA 109.5
C2B C6B H6BB 109.5
H6BA C6B H6BB 109.5
C2B C6B H6BC 109.5
H6BA C6B H6BC 109.5
H6BB C6B H6BC 109.5
N4B C7B C8B 106.5(3)
N4B C7B C11B 122.1(3)
C8B C7B C11B 131.5(3)
C7B C8B C9B 106.5(3)
C7B C8B H8BA 126.8
C9B C8B H8BA 126.8
N3B C9B C8B 110.6(3)
N3B C9B C10B 120.5(3)
C8B C9B C10B 128.9(3)
C9B C10B H10D 109.5
C9B C10B H10E 109.5
H10D C10B H10E 109.5
C9B C10B H10F 109.5
H10D C10B H10F 109.5
H10E C10B H10F 109.5
C7B C11B H11D 109.5
C7B C11B H11E 109.5
H11D C11B H11E 109.5
C7B C11B H11F 109.5
H11D C11B H11F 109.5
H11E C11B H11F 109.5
O1B C12B C1B 112.5(2)
O1B C12B H12C 109.1
C1B C12B H12C 109.1
O1B C12B H12D 109.1
C1B C12B H12D 109.1
H12C C12B H12D 107.8
N8B C13B N6B 109.7(2)
N8B C13B C24B 113.1(2)
N6B C13B C24B 111.5(2)
N8B C13B H13B 107.4
N6B C13B H13B 107.4
C24B C13B H13B 107.4
N6B C14B C15B 105.8(3)
N6B C14B C18B 122.6(3)
C15B C14B C18B 131.6(3)
C14B C15B C16B 106.6(3)
C14B C15B H15B 126.7
C16B C15B H15B 126.7
N5B C16B C15B 110.4(3)
N5B C16B C17B 119.7(3)
C15B C16B C17B 129.9(3)
C16B C17B H17D 109.5
C16B C17B H17E 109.5
H17D C17B H17E 109.5
C16B C17B H17F 109.5
H17D C17B H17F 109.5
H17E C17B H17F 109.5
C14B C18B H18D 109.5
C14B C18B H18E 109.5
H18D C18B H18E 109.5
C14B C18B H18F 109.5
H18D C18B H18F 109.5
H18E C18B H18F 109.5
N8B C19B C20B 105.9(3)
N8B C19B C23B 123.5(3)
C20B C19B C23B 130.6(3)
C19B C20B C21B 106.9(3)
C19B C20B H20B 126.6
C21B C20B H20B 126.6
N7B C21B C20B 109.9(3)
N7B C21B C22B 121.1(3)
C20B C21B C22B 129.0(3)
C21B C22B H22D 109.5
C21B C22B H22E 109.5
H22D C22B H22E 109.5
C21B C22B H22F 109.5
H22D C22B H22F 109.5
H22E C22B H22F 109.5
C19B C23B H23D 109.5
C19B C23B H23E 109.5
H23D C23B H23E 109.5
C19B C23B H23F 109.5
H23D C23B H23F 109.5
H23E C23B H23F 109.5
O2B C24B C13B 113.3(2)
O2B C24B H24C 108.9
C13B C24B H24C 108.9
O2B C24B H24D 108.9
C13B C24B H24D 108.9
H24C C24B H24D 107.7
C25A Mn2A C26A 115.83(15)
C25A Mn2A C27A 125.35(14)
C26A Mn2A C27A 118.81(14)
C25A Mn2A C28A 90.97(15)
C26A Mn2A C28A 92.36(14)
C27A Mn2A C28A 88.04(15)
C25A Mn2A C29A 88.67(16)
C26A Mn2A C29A 92.51(14)
C27A Mn2A C29A 87.90(15)
C28A Mn2A C29A 174.76(14)
O3A C25A Mn2A 179.1(3)
O4A C26A Mn2A 178.5(3)
O5A C27A Mn2A 179.0(3)
O6A C28A Mn2A 178.5(3)
O7A C29A Mn2A 178.7(3)
C26B Mn2B C27B 115.94(15)
C26B Mn2B C29B 92.37(14)
C27B Mn2B C29B 91.33(14)
C26B Mn2B C28B 92.04(15)
C27B Mn2B C28B 90.18(15)
C29B Mn2B C28B 174.16(16)
C26B Mn2B C25B 119.22(14)
C27B Mn2B C25B 124.83(16)
C29B Mn2B C25B 87.76(16)
C28B Mn2B C25B 86.75(16)
O3B C25B Mn2B 178.7(4)
O4B C26B Mn2B 178.8(3)
O5B C27B Mn2B 178.4(3)
O6B C28B Mn2B 177.3(3)
O7B C29B Mn2B 177.8(3)

loop_
_geom_bond_atom_site_label_1
_geom_bond_atom_site_label_2
_geom_bond_distance
Mn1A O2A 2.0905(19)
Mn1A O1A 2.1024(18)
Mn1A N3A 2.248(2)
Mn1A N5A 2.255(2)
Mn1A N7A 2.283(2)
Mn1A N1A 2.290(2)
O1A C12A 1.395(3)
O1A H2OB 1.37(5)
O2A C24A 1.396(3)
O2A H1OB 1.43(5)
N1A C4A 1.329(4)
N1A N2A 1.371(3)
N2A C2A 1.353(3)
N2A C1A 1.459(3)
N3A C9A 1.328(4)
N3A N4A 1.371(3)
N4A C7A 1.351(4)
N4A C1A 1.452(4)
N5A C16A 1.339(4)
N5A N6A 1.372(3)
N6A C14A 1.345(4)
N6A C13A 1.464(4)
N7A C21A 1.335(4)
N7A N8A 1.371(3)
N8A C19A 1.369(3)
N8A C13A 1.450(4)
C1A C12A 1.524(4)
C1A H1AA 1.0000
C2A C3A 1.375(4)
C2A C6A 1.498(4)
C3A C4A 1.406(4)
C3A H3AA 0.9500
C4A C5A 1.491(4)
C5A H5AA 0.9800
C5A H5AB 0.9800
C5A H5AC 0.9800
C6A H6AA 0.9800
C6A H6AB 0.9800
C6A H6AC 0.9800
C7A C8A 1.378(4)
C7A C11A 1.495(4)
C8A C9A 1.405(4)
C8A H8AA 0.9500
C9A C10A 1.502(4)
C10A H10A 0.9800
C10A H10B 0.9800
C10A H10C 0.9800
C11A H11A 0.9800
C11A H11B 0.9800
C11A H11C 0.9800
C12A H12A 0.9900
C12A H12B 0.9900
C13A C24A 1.531(4)
C13A H13A 1.0000
C14A C15A 1.386(4)
C14A C18A 1.489(4)
C15A C16A 1.401(4)
C15A H15A 0.9500
C16A C17A 1.496(4)
C17A H17A 0.9800
C17A H17B 0.9800
C17A H17C 0.9800
C18A H18A 0.9800
C18A H18B 0.9800
C18A H18C 0.9800
C19A C20A 1.367(5)
C19A C23A 1.487(4)
C20A C21A 1.404(4)
C20A H20A 0.9500
C21A C22A 1.493(4)
C22A H22A 0.9800
C22A H22B 0.9800
C22A H22C 0.9800
C23A H23A 0.9800
C23A H23B 0.9800
C23A H23C 0.9800
C24A H24A 0.9900
C24A H24B 0.9900
Mn1B O1B 2.099(2)
Mn1B O2B 2.123(2)
Mn1B N7B 2.251(2)
Mn1B N3B 2.263(3)
Mn1B N1B 2.267(2)
Mn1B N5B 2.282(2)
O1B C12B 1.393(4)
O1B H1OB 0.98(5)
O2B C24B 1.399(3)
O2B H2OB 1.07(4)
N1B C4B 1.336(4)
N1B N2B 1.363(4)
N2B C2B 1.359(4)
N2B C1B 1.465(4)
N3B C9B 1.334(4)
N3B N4B 1.373(3)
N4B C7B 1.359(4)
N4B C1B 1.449(4)
N5B C16B 1.336(4)
N5B N6B 1.364(4)
N6B C14B 1.361(4)
N6B C13B 1.459(3)
N7B C21B 1.339(3)
N7B N8B 1.366(3)
N8B C19B 1.363(3)
N8B C13B 1.455(3)
C1B C12B 1.527(4)
C1B H1BA 1.0000
C2B C3B 1.372(5)
C2B C6B 1.493(5)
C3B C4B 1.398(5)
C3B H3BA 0.9500
C4B C5B 1.496(5)
C5B H5BA 0.9800
C5B H5BB 0.9800
C5B H5BC 0.9800
C6B H6BA 0.9800
C6B H6BB 0.9800
C6B H6BC 0.9800
C7B C8B 1.367(5)
C7B C11B 1.500(5)
C8B C9B 1.399(5)
C8B H8BA 0.9500
C9B C10B 1.494(5)
C10B H10D 0.9800
C10B H10E 0.9800
C10B H10F 0.9800
C11B H11D 0.9800
C11B H11E 0.9800
C11B H11F 0.9800
C12B H12C 0.9900
C12B H12D 0.9900
C13B C24B 1.530(4)
C13B H13B 1.0000
C14B C15B 1.374(4)
C14B C18B 1.491(5)
C15B C16B 1.399(5)
C15B H15B 0.9500
C16B C17B 1.496(5)
C17B H17D 0.9800
C17B H17E 0.9800
C17B H17F 0.9800
C18B H18D 0.9800
C18B H18E 0.9800
C18B H18F 0.9800
C19B C20B 1.375(4)
C19B C23B 1.484(4)
C20B C21B 1.402(4)
C20B H20B 0.9500
C21B C22B 1.489(4)
C22B H22D 0.9800
C22B H22E 0.9800
C22B H22F 0.9800
C23B H23D 0.9800
C23B H23E 0.9800
C23B H23F 0.9800
C24B H24C 0.9900
C24B H24D 0.9900
Mn2A C25A 1.793(3)
Mn2A C26A 1.798(3)
Mn2A C27A 1.812(3)
Mn2A C28A 1.818(3)
Mn2A C29A 1.821(4)
O3A C25A 1.164(4)
O4A C26A 1.160(4)
O5A C27A 1.152(4)
O6A C28A 1.158(4)
O7A C29A 1.154(4)
Mn2B C26B 1.803(3)
Mn2B C27B 1.809(3)
Mn2B C29B 1.827(4)
Mn2B C28B 1.837(4)
Mn2B C25B 1.841(5)
O3B C25B 1.032(5)
O4B C26B 1.162(4)
O5B C27B 1.150(4)
O6B C28B 1.143(4)
O7B C29B 1.152(4)

loop_
_geom_hbond_atom_site_label_D
_geom_hbond_atom_site_label_H
_geom_hbond_atom_site_label_A
_geom_hbond_distance_DH
_geom_hbond_distance_HA
_geom_hbond_distance_DA
_geom_hbond_angle_DHA
O2B H2OB O1A 1.07(4) 1.37(5) 2.435(3) 175(4)
O1B H1OB O2A 0.98(5) 1.43(5) 2.412(3) 177(4)
